data_1571331
loop_
_publ_author_name
'Shi, Cai'
'Gomez-Mendoza, Miguel'
'G&#xf3;mez de Oliveira, Eloy'
'Garc&#xed;a-Tecedor, Miguel'
'Barawi, Mariam'
'Esteban-Beteg&#xf3;n, F&#xe1;tima'
'Liras, Marta'
'Guti&#xe9;rrez-Puebla, Enrique'
'Monge, Angeles'
'de la Pe&#xf1;a O'Shea, V&#xed;ctor A'
'G&#xe1;ndara, Felipe'

_publ_section_title
;
 An anthraquinone-based bismuth-iron metal-organic framework as an
 efficient photoanode in photoelectrochemical cells.
;
_journal_issue 18
_journal_name_full 'Chemical science'
_journal_page_first 6860
_journal_page_last 6866
_journal_paper_doi 10.1039/d4sc00980k
_journal_volume 15
_journal_year 2024
_chemical_formula_moiety '0.5(C56 H24 Bi4 Fe4 O46 S8)'
_chemical_formula_sum 'C28 H12 Bi2 Fe2 O23 S4'
_chemical_formula_weight 1374.28
_space_group_crystal_system monoclinic
_space_group_IT_number 15
_space_group_name_Hall '-C 2yc'
_space_group_name_H-M_alt 'C 1 2/c 1'
_atom_sites_solution_hydrogens geom
_atom_sites_solution_primary iterative
_audit_creation_date 2023-06-06
_audit_creation_method
;
Olex2 1.2
(compiled 2018.05.29 svn.r3508 for OlexSys, GUI svn.r5506)
;
_audit_update_record
;
2023-06-09 deposited with the CCDC.	2024-03-28 downloaded from the CCDC.
;
_cell_angle_alpha 90
_cell_angle_beta 93.5630(10)
_cell_angle_gamma 90
_cell_formula_units_Z 4
_cell_length_a 32.9343(14)
_cell_length_b 6.5367(3)
_cell_length_c 15.9709(7)
_cell_measurement_reflns_used 2923
_cell_measurement_temperature 250
_cell_measurement_theta_max 65.135
_cell_measurement_theta_min 6.018
_cell_volume 3431.6(3)
_computing_molecular_graphics 'Olex2 (Dolomanov et al., 2009)'
_computing_publication_material 'Olex2 (Dolomanov et al., 2009)'
_computing_structure_refinement 'XL (Sheldrick, 2008)'
_computing_structure_solution 'olex2.solve (Bourhis et al., 2015)'
_diffrn_ambient_temperature 250.15
_diffrn_detector 'PHOTON III'
_diffrn_detector_area_resol_mean 7.9
_diffrn_detector_type 'area detector'
_diffrn_measured_fraction_theta_full 0.994
_diffrn_measured_fraction_theta_max 0.994
_diffrn_measurement_device 'four-circle diffractometer'
_diffrn_measurement_device_type 'Bruker Venture'
_diffrn_measurement_method '\w and \f scans'
_diffrn_radiation_monochromator 'mirror optics'
_diffrn_radiation_probe x-ray
_diffrn_radiation_type CuK\a
_diffrn_radiation_wavelength 1.54178
_diffrn_reflns_av_R_equivalents 0.0353
_diffrn_reflns_av_unetI/netI 0.0290
_diffrn_reflns_Laue_measured_fraction_full 0.994
_diffrn_reflns_Laue_measured_fraction_max 0.994
_diffrn_reflns_limit_h_max 38
_diffrn_reflns_limit_h_min -38
_diffrn_reflns_limit_k_max 7
_diffrn_reflns_limit_k_min -7
_diffrn_reflns_limit_l_max 18
_diffrn_reflns_limit_l_min -17
_diffrn_reflns_number 16185
_diffrn_reflns_point_group_measured_fraction_full 0.994
_diffrn_reflns_point_group_measured_fraction_max 0.994
_diffrn_reflns_theta_full 65.135
_diffrn_reflns_theta_max 65.134
_diffrn_reflns_theta_min 6.018
_diffrn_source_type 'Incoatec I\ms Diamond'
_exptl_absorpt_coefficient_mu 29.607
_exptl_absorpt_correction_T_max 0.756
_exptl_absorpt_correction_T_min 0.756
_exptl_absorpt_correction_type multi-scan
_exptl_absorpt_process_details sadabs
_exptl_crystal_colour colourless
_exptl_crystal_colour_primary colourless
_exptl_crystal_density_diffrn 2.660
_exptl_crystal_description prism
_exptl_crystal_F_000 2584
_exptl_crystal_size_max 0.01
_exptl_crystal_size_mid 0.01
_exptl_crystal_size_min 0.01
_refine_diff_density_max 4.929
_refine_diff_density_min -1.735
_refine_diff_density_rms 0.193
_refine_ls_extinction_method none
_refine_ls_goodness_of_fit_ref 1.103
_refine_ls_hydrogen_treatment constr
_refine_ls_matrix_type full
_refine_ls_number_parameters 264
_refine_ls_number_reflns 2926
_refine_ls_number_restraints 0
_refine_ls_restrained_S_all 1.103
_refine_ls_R_factor_all 0.0372
_refine_ls_R_factor_gt 0.0372
_refine_ls_shift/su_max 0.001
_refine_ls_shift/su_mean 0.000
_refine_ls_structure_factor_coef Fsqd
_refine_ls_weighting_details 'w=1/[\s^2^(Fo^2^)+(0.0387P)^2^+100.8906P] where P=(Fo^2^+2Fc^2^)/3'
_refine_ls_weighting_scheme calc
_refine_ls_wR_factor_gt 0.0939
_refine_ls_wR_factor_ref 0.0939
_reflns_Friedel_coverage 0.000
_reflns_number_gt 2923
_reflns_number_total 2926
_reflns_threshold_expression 'I > 2\s(I)'
_cod_data_source_file d4sc00980k2.cif
_cod_data_source_block cu_fe_febipf15_encu_230524_0m_a_pl
_cod_depositor_comments 'Adding full bibliography for 1571330--1571331.cif.'
_cod_database_code 1571331
_shelx_shelxl_version_number 2018/3
_shelx_space_group_comment
;
The symmetry employed for this shelxl refinement is uniquely defined
by the following loop, which should always be used as a source of
symmetry information in preference to the above space-group names.
They are only intended as comments.
;
_shelx_estimated_absorpt_t_max 0.756
_shelx_estimated_absorpt_t_min 0.756
_olex2_refinement_description
;
1. Fixed Uiso
 At 1.2 times of:
  All C(H) groups
2. Rigid bond restraints
 O00N, O00G, O00F, O00C, O00H, O00S
 with sigma for 1-2 distances of 0.01 and sigma for 1-3 distances of 0.01
3. Uiso/Uaniso restraints and constraints
O00N \\sim O00H \\sim O00S \\sim O00G: within 1.7A with sigma of 0.01 and sigma
for terminal atoms of 0.02
4. Others
 Fixed U11: O00N(0.024623)
 Fixed U22: O00N(0.02069)
 Fixed U33: O00N(0.0384)
5.a Aromatic/amide H refined with riding coordinates:
 C00P(H00P), C012(H012), C013(H013), C018(H018), C01F(H01F), C01K(H01K)
;
_olex2_submission_special_instructions 'No special instructions were received'

loop_
_space_group_symop_operation_xyz
'x, y, z'
'-x, y, -z+1/2'
'x+1/2, y+1/2, z'
'-x+1/2, y+1/2, -z+1/2'
'-x, -y, -z'
'x, -y, z-1/2'
'-x+1/2, -y+1/2, -z'
'x+1/2, -y+1/2, z-1/2'

loop_
_atom_site_label
_atom_site_type_symbol
_atom_site_fract_x
_atom_site_fract_y
_atom_site_fract_z
_atom_site_U_iso_or_equiv
_atom_site_adp_type
_atom_site_occupancy
_atom_site_site_symmetry_order
_atom_site_calc_flag
_atom_site_refinement_flags_posn
_atom_site_refinement_flags_adp
_atom_site_refinement_flags_occupancy
_atom_site_disorder_assembly
_atom_site_disorder_group
Bi01 Bi 0.50503(2) 0.89567(4) 0.60061(2) 0.02055(13) Uani 1 1 d . . . . .
Fe03 Fe 0.46025(4) 0.42531(17) 0.54572(7) 0.0224(3) Uani 1 1 d . . . . .
S05 S 0.11267(6) 0.3088(3) 0.54030(13) 0.0285(4) Uani 1 1 d . . . . .
S006 S 0.43553(5) 0.2187(3) 0.72681(11) 0.0212(4) Uani 1 1 d . . . . .
O008 O 0.52209(16) 0.8504(8) 0.4731(3) 0.0216(11) Uani 1 1 d . . . . .
O009 O 0.45022(16) 0.7209(8) 0.5635(3) 0.0267(12) Uani 1 1 d . . . . .
O00B O 0.51996(15) 0.5313(8) 0.5732(3) 0.0211(11) Uani 1 1 d . . . . .
O00C O 0.44249(16) 0.0140(9) 0.6965(4) 0.0290(12) Uani 1 1 d . U . . .
O00F O 0.44860(17) 0.2511(9) 0.8134(3) 0.0274(12) Uani 1 1 d . U . . .
O00G O 0.45449(17) 0.3756(8) 0.6738(4) 0.0264(12) Uani 1 1 d . U . . .
O00H O 0.09226(17) 0.3160(11) 0.6171(4) 0.0353(14) Uani 1 1 d . U . . .
O00M O 0.29894(19) -0.1185(10) 0.5904(5) 0.0423(17) Uani 1 1 d . . . . .
O00N O 0.40386(17) 0.3600(8) 0.5151(4) 0.02790(10) Uani 1 1 d . U . . .
O00O O 0.24690(19) 0.6095(10) 0.6967(4) 0.0400(16) Uani 1 1 d . . . . .
O00S O 0.11422(18) 0.5006(10) 0.4976(4) 0.0396(15) Uani 1 1 d . U . . .
C1 C 0.3828(2) 0.2740(13) 0.7148(5) 0.0231(16) Uani 1 1 d . . . . .
C00P C 0.1904(3) 0.3647(14) 0.6039(6) 0.0309(19) Uani 1 1 d . . . . .
H00P H 0.181560 0.495633 0.618900 0.037 Uiso 1 1 calc R . . . .
C00Y C 0.3156(2) 0.1909(13) 0.6615(5) 0.0236(16) Uani 1 1 d . . . . .
C010 C 0.2308(2) 0.3035(14) 0.6229(5) 0.0260(17) Uani 1 1 d . . . . .
C011 C 0.2868(2) 0.0456(13) 0.6149(5) 0.0263(17) Uani 1 1 d . . . . .
C012 C 0.3562(2) 0.1352(12) 0.6767(5) 0.0244(16) Uani 1 1 d . . . . .
H012 H 0.365235 0.005012 0.661279 0.029 Uiso 1 1 calc R . . . .
C013 C 0.2164(3) -0.0205(15) 0.5569(6) 0.035(2) Uani 1 1 d . . . . .
H013 H 0.225221 -0.150790 0.540834 0.042 Uiso 1 1 calc R . . . .
C014 C 0.2439(2) 0.1123(13) 0.5985(5) 0.0279(18) Uani 1 1 d . . . . .
C018 C 0.3298(3) 0.5205(15) 0.7250(6) 0.034(2) Uani 1 1 d . . . . .
H018 H 0.320900 0.650152 0.741678 0.041 Uiso 1 1 calc R . . . .
C019 C 0.2588(3) 0.4474(13) 0.6704(5) 0.0272(17) Uani 1 1 d . . . . .
C01A C 0.3021(2) 0.3842(13) 0.6854(5) 0.0261(17) Uani 1 1 d . . . . .
C01B C 0.1639(2) 0.2286(14) 0.5628(5) 0.0290(18) Uani 1 1 d . . . . .
C01F C 0.1765(3) 0.0365(16) 0.5389(6) 0.037(2) Uani 1 1 d . . . . .
H01F H 0.158158 -0.053887 0.510754 0.044 Uiso 1 1 calc R . . . .
C01K C 0.3701(2) 0.4655(14) 0.7397(6) 0.0327(19) Uani 1 1 d . . . . .
H01K H 0.388770 0.557039 0.766320 0.039 Uiso 1 1 calc R . . . .
O1 O 0.500000 0.6829(15) 0.750000 0.041(2) Uani 1 2 d S T P . .

loop_
_atom_site_aniso_label
_atom_site_aniso_U_11
_atom_site_aniso_U_22
_atom_site_aniso_U_33
_atom_site_aniso_U_23
_atom_site_aniso_U_13
_atom_site_aniso_U_12
Bi01 0.02279(19) 0.01738(19) 0.02141(19) 0.00007(11) 0.00081(12) -0.00097(11)
Fe03 0.0404(7) 0.0086(5) 0.0196(6) 0.0005(4) 0.0135(5) 0.0008(5)
S05 0.0197(9) 0.0330(11) 0.0325(10) -0.0016(9) -0.0015(7) 0.0009(8)
S006 0.0154(8) 0.0224(9) 0.0256(9) -0.0027(7) 0.0001(7) 0.0003(7)
O008 0.026(3) 0.018(3) 0.021(3) 0.002(2) 0.004(2) 0.004(2)
O009 0.024(3) 0.023(3) 0.033(3) -0.004(2) 0.004(2) -0.005(2)
O00B 0.021(3) 0.018(3) 0.024(3) -0.001(2) -0.002(2) -0.002(2)
O00C 0.024(3) 0.025(3) 0.038(3) -0.003(3) 0.003(2) 0.001(2)
O00F 0.028(3) 0.027(3) 0.026(3) -0.003(2) -0.003(2) -0.003(2)
O00G 0.025(3) 0.026(3) 0.028(3) 0.001(2) 0.001(2) -0.004(2)
O00H 0.022(3) 0.047(4) 0.037(3) -0.003(3) 0.005(2) 0.002(3)
O00M 0.026(3) 0.033(4) 0.068(5) -0.019(3) -0.004(3) -0.001(3)
O00N 0.023 0.021 0.038 -0.006(2) -0.010(2) -0.001(2)
O00O 0.029(3) 0.038(4) 0.053(4) -0.014(3) -0.001(3) 0.009(3)
O00S 0.025(3) 0.037(4) 0.057(4) 0.002(3) 0.002(3) 0.001(3)
C1 0.016(4) 0.028(4) 0.025(4) -0.002(3) 0.000(3) 0.004(3)
C00P 0.026(4) 0.034(5) 0.034(5) -0.001(4) 0.005(3) 0.005(4)
C00Y 0.019(4) 0.026(4) 0.026(4) -0.002(3) 0.000(3) -0.002(3)
C010 0.017(4) 0.033(5) 0.028(4) -0.001(4) 0.001(3) 0.000(3)
C011 0.021(4) 0.026(4) 0.031(4) -0.004(4) -0.002(3) 0.000(3)
C012 0.021(4) 0.023(4) 0.029(4) -0.004(3) 0.003(3) 0.001(3)
C013 0.026(4) 0.037(5) 0.043(5) -0.010(4) -0.004(4) 0.001(4)
C014 0.017(4) 0.036(5) 0.030(4) -0.001(3) -0.002(3) 0.003(3)
C018 0.025(4) 0.031(5) 0.046(5) -0.015(4) 0.000(4) 0.000(4)
C019 0.026(4) 0.027(4) 0.029(4) -0.002(3) 0.001(3) 0.001(4)
C01A 0.020(4) 0.031(4) 0.028(4) -0.006(3) 0.001(3) 0.000(3)
C01B 0.014(4) 0.039(5) 0.032(4) 0.005(4) -0.006(3) 0.005(3)
C01F 0.018(4) 0.048(6) 0.043(5) -0.008(4) -0.005(4) -0.001(4)
C01K 0.020(4) 0.032(5) 0.045(5) -0.010(4) -0.007(3) 0.004(4)
O1 0.052(6) 0.033(5) 0.039(5) 0.000 0.005(4) 0.000

loop_
_atom_type_symbol
_atom_type_description
_atom_type_scat_dispersion_real
_atom_type_scat_dispersion_imag
_atom_type_scat_source
C C 0.0181 0.0091 'International Tables Vol C Tables 4.2.6.8 and 6.1.1.4'
H H 0.0000 0.0000 'International Tables Vol C Tables 4.2.6.8 and 6.1.1.4'
Bi Bi -4.0111 8.9310 'International Tables Vol C Tables 4.2.6.8 and 6.1.1.4'
Fe Fe -1.1336 3.1974 'International Tables Vol C Tables 4.2.6.8 and 6.1.1.4'
O O 0.0492 0.0322 'International Tables Vol C Tables 4.2.6.8 and 6.1.1.4'
S S 0.3331 0.5567 'International Tables Vol C Tables 4.2.6.8 and 6.1.1.4'

loop_
_geom_angle_atom_site_label_1
_geom_angle_atom_site_label_2
_geom_angle_atom_site_label_3
_geom_angle
_geom_angle_site_symmetry_1
_geom_angle_site_symmetry_3
_geom_angle_publ_flag
O008 Bi01 Bi01 37.11(14) . 5_676 ?
O008 Bi01 Bi01 36.60(13) 5_676 5_676 ?
O008 Bi01 O008 73.7(2) . 5_676 ?
O008 Bi01 O009 86.1(2) . . ?
O008 Bi01 O00B 68.68(18) . . ?
O008 Bi01 O00B 135.38(18) 5_676 . ?
O008 Bi01 O00C 78.00(18) 5_676 1_565 ?
O008 Bi01 O00C 143.92(18) . 1_565 ?
O008 Bi01 O1 140.6(2) . . ?
O008 Bi01 O1 142.82(18) 5_676 . ?
O009 Bi01 Bi01 85.72(15) . 5_676 ?
O009 Bi01 O008 87.0(2) . 5_676 ?
O009 Bi01 O00B 67.62(19) . . ?
O009 Bi01 O00C 70.36(19) . 1_565 ?
O009 Bi01 O1 83.03(17) . . ?
O00B Bi01 Bi01 102.80(12) . 5_676 ?
O00B Bi01 O00C 122.16(17) . 1_565 ?
O00B Bi01 O1 72.1(2) . . ?
O00C Bi01 Bi01 111.80(12) 1_565 5_676 ?
O00C Bi01 O1 64.90(17) 1_565 . ?
O1 Bi01 Bi01 168.72(10) . 5_676 ?
O008 Fe03 O009 171.8(2) 5_666 . ?
O008 Fe03 O00B 93.0(2) 5_666 . ?
O008 Fe03 O00B 82.5(2) 5_666 5_666 ?
O008 Fe03 O00G 93.1(2) 5_666 . ?
O008 Fe03 O00N 92.8(2) 5_666 . ?
O009 Fe03 O00B 93.6(2) . 5_666 ?
O009 Fe03 O00B 79.1(2) . . ?
O009 Fe03 O00G 89.1(2) . . ?
O00B Fe03 O00B 78.6(2) 5_666 . ?
O00B Fe03 O00G 166.8(2) 5_666 . ?
O00G Fe03 O00B 89.3(2) . . ?
O00N Fe03 O009 94.9(2) . . ?
O00N Fe03 O00B 98.7(2) . 5_666 ?
O00N Fe03 O00B 173.2(2) . . ?
O00N Fe03 O00G 93.9(2) . . ?
O00H S05 O00N 110.9(4) . 7_556 ?
O00H S05 C01B 108.9(4) . . ?
O00N S05 C01B 102.0(4) 7_556 . ?
O00S S05 O00H 114.3(4) . . ?
O00S S05 O00N 112.8(4) . 7_556 ?
O00S S05 C01B 107.0(4) . . ?
O00C S006 O00G 111.5(3) . . ?
O00C S006 C1 109.1(4) . . ?
O00F S006 O00C 114.4(3) . . ?
O00F S006 O00G 109.5(3) . . ?
O00F S006 C1 107.8(3) . . ?
O00G S006 C1 103.9(4) . . ?
Bi01 O008 Bi01 106.3(2) . 5_676 ?
Fe03 O008 Bi01 111.9(2) 5_666 . ?
Fe03 O008 Bi01 138.0(3) 5_666 5_676 ?
Fe03 O009 Bi01 113.9(3) . . ?
Fe03 O00B Bi01 99.2(2) . . ?
Fe03 O00B Bi01 96.2(2) 5_666 . ?
Fe03 O00B Fe03 101.4(2) 5_666 . ?
S006 O00C Bi01 125.9(3) . 1_545 ?
S006 O00G Fe03 136.8(3) . . ?
S05 O00N Fe03 128.3(4) 7_556 . ?
C012 C1 S006 120.4(6) . . ?
C012 C1 C01K 121.8(7) . . ?
C01K C1 S006 117.6(6) . . ?
C010 C00P H00P 120.6 . . ?
C01B C00P H00P 120.6 . . ?
C01B C00P C010 118.8(8) . . ?
C012 C00Y C011 119.3(7) . . ?
C012 C00Y C01A 120.4(7) . . ?
C01A C00Y C011 120.3(7) . . ?
C00P C010 C019 118.5(8) . . ?
C014 C010 C00P 120.1(8) . . ?
C014 C010 C019 121.3(7) . . ?
O00M C011 C00Y 120.5(7) . . ?
O00M C011 C014 121.8(8) . . ?
C014 C011 C00Y 117.7(7) . . ?
C1 C012 C00Y 118.9(7) . . ?
C1 C012 H012 120.6 . . ?
C00Y C012 H012 120.6 . . ?
C014 C013 H013 119.6 . . ?
C01F C013 H013 119.6 . . ?
C01F C013 C014 120.8(9) . . ?
C010 C014 C011 121.5(8) . . ?
C010 C014 C013 119.6(8) . . ?
C013 C014 C011 118.9(8) . . ?
C01A C018 H018 119.9 . . ?
C01K C018 H018 119.9 . . ?
C01K C018 C01A 120.2(8) . . ?
O00O C019 C010 121.6(8) . . ?
O00O C019 C01A 120.9(8) . . ?
C01A C019 C010 117.5(7) . . ?
C00Y C01A C019 121.5(7) . . ?
C018 C01A C00Y 119.4(8) . . ?
C018 C01A C019 119.1(8) . . ?
C00P C01B S05 118.0(7) . . ?
C00P C01B C01F 121.5(7) . . ?
C01F C01B S05 120.6(6) . . ?
C013 C01F C01B 119.1(8) . . ?
C013 C01F H01F 120.4 . . ?
C01B C01F H01F 120.4 . . ?
C1 C01K H01K 120.3 . . ?
C018 C01K C1 119.3(8) . . ?
C018 C01K H01K 120.3 . . ?

loop_
_geom_bond_atom_site_label_1
_geom_bond_atom_site_label_2
_geom_bond_distance
_geom_bond_site_symmetry_2
_geom_bond_publ_flag
Bi01 Bi01 3.4877(6) 5_676 ?
Bi01 O008 2.167(5) . ?
Bi01 O008 2.192(5) 5_676 ?
Bi01 O009 2.187(5) . ?
Bi01 O00B 2.477(5) . ?
Bi01 O00C 2.753(5) 1_565 ?
Bi01 O1 2.776(5) . ?
Fe03 O008 1.923(5) 5_666 ?
Fe03 O009 1.984(6) . ?
Fe03 O00B 2.105(5) . ?
Fe03 O00B 2.065(5) 5_666 ?
Fe03 O00G 2.091(6) . ?
Fe03 O00N 1.938(5) . ?
S05 O00H 1.436(6) . ?
S05 O00N 1.496(6) 7_556 ?
S05 O00S 1.430(7) . ?
S05 C01B 1.781(8) . ?
S006 O00C 1.446(6) . ?
S006 O00F 1.439(6) . ?
S006 O00G 1.491(6) . ?
S006 C1 1.772(7) . ?
O00M C011 1.217(10) . ?
O00O C019 1.214(10) . ?
C1 C012 1.377(11) . ?
C1 C01K 1.386(12) . ?
C00P H00P 0.9400 . ?
C00P C010 1.405(12) . ?
C00P C01B 1.384(13) . ?
C00Y C011 1.505(11) . ?
C00Y C012 1.392(11) . ?
C00Y C01A 1.400(12) . ?
C010 C014 1.386(12) . ?
C010 C019 1.491(12) . ?
C011 C014 1.489(11) . ?
C012 H012 0.9400 . ?
C013 H013 0.9400 . ?
C013 C014 1.392(13) . ?
C013 C01F 1.379(12) . ?
C018 H018 0.9400 . ?
C018 C01A 1.397(12) . ?
C018 C01K 1.383(12) . ?
C019 C01A 1.490(11) . ?
C01B C01F 1.384(14) . ?
C01F H01F 0.9400 . ?
C01K H01K 0.9400 . ?

loop_
_geom_torsion_atom_site_label_1
_geom_torsion_atom_site_label_2
_geom_torsion_atom_site_label_3
_geom_torsion_atom_site_label_4
_geom_torsion
_geom_torsion_site_symmetry_1
_geom_torsion_site_symmetry_2
_geom_torsion_site_symmetry_3
_geom_torsion_site_symmetry_4
_geom_torsion_publ_flag
S05 C01B C01F C013 179.7(7) . . . . ?
S006 C1 C012 C00Y -174.2(6) . . . . ?
S006 C1 C01K C018 174.7(7) . . . . ?
O00C S006 O00G Fe03 41.7(6) . . . . ?
O00C S006 C1 C012 -3.6(8) . . . . ?
O00C S006 C1 C01K -179.3(7) . . . . ?
O00F S006 O00C Bi01 -101.3(4) . . . 1_545 ?
O00F S006 O00G Fe03 169.3(5) . . . . ?
O00F S006 C1 C012 -128.5(7) . . . . ?
O00F S006 C1 C01K 55.9(8) . . . . ?
O00G S006 O00C Bi01 23.6(5) . . . 1_545 ?
O00G S006 C1 C012 115.3(7) . . . . ?
O00G S006 C1 C01K -60.3(7) . . . . ?
O00H S05 C01B C00P -71.6(8) . . . . ?
O00H S05 C01B C01F 109.0(8) . . . . ?
O00M C011 C014 C010 -176.7(8) . . . . ?
O00M C011 C014 C013 2.7(13) . . . . ?
O00N S05 C01B C00P 171.1(7) 7_556 . . . ?
O00N S05 C01B C01F -8.3(8) 7_556 . . . ?
O00O C019 C01A C00Y 174.7(8) . . . . ?
O00O C019 C01A C018 -4.7(13) . . . . ?
O00S S05 C01B C00P 52.5(8) . . . . ?
O00S S05 C01B C01F -126.9(8) . . . . ?
C1 S006 O00C Bi01 137.8(4) . . . 1_545 ?
C1 S006 O00G Fe03 -75.7(6) . . . . ?
C00P C010 C014 C011 177.8(8) . . . . ?
C00P C010 C014 C013 -1.6(13) . . . . ?
C00P C010 C019 O00O 4.2(13) . . . . ?
C00P C010 C019 C01A -176.5(8) . . . . ?
C00P C01B C01F C013 0.3(14) . . . . ?
C00Y C011 C014 C010 1.8(12) . . . . ?
C00Y C011 C014 C013 -178.9(8) . . . . ?
C010 C00P C01B S05 179.4(6) . . . . ?
C010 C00P C01B C01F -1.2(13) . . . . ?
C010 C019 C01A C00Y -4.7(12) . . . . ?
C010 C019 C01A C018 176.0(8) . . . . ?
C011 C00Y C012 C1 176.1(7) . . . . ?
C011 C00Y C01A C018 -176.9(8) . . . . ?
C011 C00Y C01A C019 3.7(12) . . . . ?
C012 C1 C01K C018 -0.9(14) . . . . ?
C012 C00Y C011 O00M -0.4(12) . . . . ?
C012 C00Y C011 C014 -178.9(8) . . . . ?
C012 C00Y C01A C018 -0.2(12) . . . . ?
C012 C00Y C01A C019 -179.6(8) . . . . ?
C014 C010 C019 O00O -175.1(8) . . . . ?
C014 C010 C019 C01A 4.2(12) . . . . ?
C014 C013 C01F C01B 0.0(15) . . . . ?
C019 C010 C014 C011 -2.9(13) . . . . ?
C019 C010 C014 C013 177.7(8) . . . . ?
C01A C00Y C011 O00M 176.4(8) . . . . ?
C01A C00Y C011 C014 -2.2(12) . . . . ?
C01A C00Y C012 C1 -0.7(12) . . . . ?
C01A C018 C01K C1 0.0(14) . . . . ?
C01B C00P C010 C014 1.8(12) . . . . ?
C01B C00P C010 C019 -177.5(8) . . . . ?
C01F C013 C014 C010 0.7(14) . . . . ?
C01F C013 C014 C011 -178.7(9) . . . . ?
C01K C1 C012 C00Y 1.2(12) . . . . ?
C01K C018 C01A C00Y 0.6(14) . . . . ?
C01K C018 C01A C019 179.9(9) . . . . ?
